data_7100565
loop_
_publ_author_name
'Polly Arnold'
'Stephen T. Liddle'

_publ_section_title
;
Regioselective C-H activation of lanthanide-bound
N-heterocyclic carbenes
;
_journal_name_full 'Chemical Communications'
_journal_paper_doi 10.1039/b511265f
_journal_year 2005
_chemical_formula_moiety 'C58 H116 Ce2 I2 N8 Si6'
_chemical_formula_sum 'C58 H116 Ce2 I2 N8 Si6'
_chemical_formula_weight 1628.17
_space_group_IT_number 14
_symmetry_cell_setting monoclinic
_symmetry_space_group_name_Hall '-P 2ybc'
_symmetry_space_group_name_H-M 'P 1 21/c 1'
_cell_angle_alpha 90.00
_cell_angle_beta 95.838(2)
_cell_angle_gamma 90.00
_cell_formula_units_Z 2
_cell_length_a 11.7912(12)
_cell_length_b 14.8947(15)
_cell_length_c 22.118(2)
_cell_measurement_temperature 150(2)
_cell_volume 3864.4(7)
_diffrn_ambient_temperature 150(2)
_exptl_crystal_density_diffrn 1.399
_cod_depositor_comments
;
The following automatic conversions were performed:
'_symmetry_cell_setting' value 'Monoclinic' changed to 'monoclinic'
according to '/home/saulius/struct/CIF-dictionaries/cif_core.dic'
dictionary named 'cif_core.dic' version 2.4.1 from 2010-06-29.

Automatic conversion script
Id: cif_fix_enum 1527 2010-12-29 10:47:43Z saulius 
;
_cod_original_sg_symbol_H-M 'P 21/c'
_cod_database_code 7100565

loop_
_symmetry_equiv_pos_as_xyz
'x, y, z'
'-x, y+1/2, -z+1/2'
'-x, -y, -z'
'x, -y-1/2, z-1/2'

loop_
_atom_site_label
_atom_site_type_symbol
_atom_site_fract_x
_atom_site_fract_y
_atom_site_fract_z
_atom_site_U_iso_or_equiv
_atom_site_adp_type
_atom_site_occupancy
_atom_site_symmetry_multiplicity
_atom_site_calc_flag
_atom_site_refinement_flags
_atom_site_disorder_assembly
_atom_site_disorder_group
Ce1 Ce 0.91835(3) 0.64232(3) 0.533021(17) 0.02564(12) Uani 1 1 d . . .
I1 I 0.83808(5) 0.45478(4) 0.47466(3) 0.04591(17) Uani 1 1 d . . .
N1 N 0.6093(5) 0.7209(4) 0.5199(3) 0.0307(13) Uani 1 1 d . . .
N2 N 0.9641(5) 0.7365(4) 0.4603(3) 0.0324(14) Uani 1 1 d . . .
N3 N 0.6991(5) 0.7661(4) 0.4464(3) 0.0304(13) Uani 1 1 d . . .
C2 C 0.7073(6) 0.7065(5) 0.4931(3) 0.0303(15) Uani 1 1 d . . .
C4 C 0.6005(6) 0.8186(5) 0.4436(3) 0.0342(16) Uani 1 1 d . . .
C5 C 0.5455(7) 0.7887(5) 0.4908(4) 0.0359(17) Uani 1 1 d . . .
H5A H 0.4750 0.8109 0.5019 0.043 Uiso 1 1 calc R . .
C6 C 0.5707(7) 0.6704(5) 0.5725(4) 0.0382(18) Uani 1 1 d . . .
C7 C 0.4561(7) 0.6268(7) 0.5508(5) 0.054(2) Uani 1 1 d . . .
H7A H 0.4671 0.5822 0.5194 0.081 Uiso 1 1 calc R . .
H7B H 0.4027 0.6730 0.5339 0.081 Uiso 1 1 calc R . .
H7C H 0.4251 0.5974 0.5852 0.081 Uiso 1 1 calc R . .
C8 C 0.5588(10) 0.7359(7) 0.6238(4) 0.064(3) Uani 1 1 d . . .
H8A H 0.6337 0.7610 0.6378 0.095 Uiso 1 1 calc R . .
H8B H 0.5280 0.7045 0.6575 0.095 Uiso 1 1 calc R . .
H8C H 0.5070 0.7845 0.6094 0.095 Uiso 1 1 calc R . .
C9 C 0.6579(7) 0.5973(6) 0.5922(4) 0.048(2) Uani 1 1 d . . .
H9A H 0.7318 0.6251 0.6047 0.072 Uiso 1 1 calc R . .
H9B H 0.6654 0.5564 0.5581 0.072 Uiso 1 1 calc R . .
H9C H 0.6322 0.5635 0.6263 0.072 Uiso 1 1 calc R . .
C10 C 0.7750(7) 0.7718(5) 0.3978(3) 0.0386(18) Uani 1 1 d . . .
H10A H 0.7983 0.8351 0.3934 0.046 Uiso 1 1 calc R . .
H10B H 0.7321 0.7532 0.3590 0.046 Uiso 1 1 calc R . .
C11 C 0.8825(7) 0.7132(5) 0.4092(3) 0.0331(16) Uani 1 1 d . . .
H11A H 0.8578 0.6505 0.4149 0.040 Uiso 1 1 calc R . .
H11B H 0.9226 0.7146 0.3720 0.040 Uiso 1 1 calc R . .
C12 C 1.0583(7) 0.7960(6) 0.4472(4) 0.043(2) Uani 1 1 d . . .
C13 C 1.0174(11) 0.8862(7) 0.4188(6) 0.077(4) Uani 1 1 d . . .
H13A H 0.9700 0.9171 0.4462 0.115 Uiso 1 1 calc R . .
H13B H 0.9725 0.8752 0.3797 0.115 Uiso 1 1 calc R . .
H13C H 1.0835 0.9236 0.4124 0.115 Uiso 1 1 calc R . .
C14 C 1.1326(8) 0.7498(7) 0.4022(4) 0.057(3) Uani 1 1 d . . .
H14A H 1.1606 0.6922 0.4192 0.086 Uiso 1 1 calc R . .
H14B H 1.1975 0.7885 0.3958 0.086 Uiso 1 1 calc R . .
H14C H 1.0867 0.7396 0.3634 0.086 Uiso 1 1 calc R . .
C15 C 1.1291(9) 0.8135(7) 0.5058(5) 0.062(3) Uani 1 1 d . . .
H15A H 1.0862 0.8513 0.5318 0.094 Uiso 1 1 calc R . .
H15B H 1.1994 0.8444 0.4978 0.094 Uiso 1 1 calc R . .
H15C H 1.1481 0.7564 0.5264 0.094 Uiso 1 1 calc R . .
Si1 Si 0.55411(19) 0.91055(15) 0.38811(10) 0.0371(5) Uani 1 1 d . . .
C16 C 0.4135(8) 0.9496(7) 0.4080(5) 0.062(3) Uani 1 1 d . . .
H16A H 0.3826 0.9942 0.3782 0.093 Uiso 1 1 calc R . .
H16B H 0.4222 0.9767 0.4486 0.093 Uiso 1 1 calc R . .
H16C H 0.3611 0.8984 0.4078 0.093 Uiso 1 1 calc R . .
C17 C 0.5424(9) 0.8689(6) 0.3086(4) 0.054(2) Uani 1 1 d . . .
H17A H 0.5039 0.9141 0.2815 0.081 Uiso 1 1 calc R . .
H17B H 0.4983 0.8130 0.3057 0.081 Uiso 1 1 calc R . .
H17C H 0.6188 0.8576 0.2965 0.081 Uiso 1 1 calc R . .
C18 C 0.6574(8) 1.0044(6) 0.3993(4) 0.050(2) Uani 1 1 d . . .
H18A H 0.6252 1.0579 0.3783 0.076 Uiso 1 1 calc R . .
H18B H 0.7284 0.9877 0.3827 0.076 Uiso 1 1 calc R . .
H18C H 0.6731 1.0171 0.4428 0.076 Uiso 1 1 calc R . .
N4 N 0.9390(5) 0.6911(4) 0.6352(3) 0.0323(14) Uani 1 1 d . . .
Si2 Si 0.9347(2) 0.80309(15) 0.65138(10) 0.0408(5) Uani 1 1 d . . .
C19 C 0.8575(10) 0.8314(7) 0.7193(5) 0.065(3) Uani 1 1 d . . .
H19A H 0.7791 0.8089 0.7129 0.098 Uiso 1 1 calc R . .
H19B H 0.8565 0.8966 0.7247 0.098 Uiso 1 1 calc R . .
H19C H 0.8968 0.8033 0.7557 0.098 Uiso 1 1 calc R . .
C20 C 1.0794(9) 0.8538(7) 0.6690(5) 0.067(3) Uani 1 1 d . . .
H20A H 1.1319 0.8279 0.6422 0.101 Uiso 1 1 calc R . .
H20B H 1.1073 0.8413 0.7114 0.101 Uiso 1 1 calc R . .
H20C H 1.0747 0.9189 0.6627 0.101 Uiso 1 1 calc R . .
C21 C 0.8577(8) 0.8644(5) 0.5865(4) 0.049(2) Uani 1 1 d . . .
H21A H 0.7775 0.8458 0.5817 0.073 Uiso 1 1 calc R . .
H21B H 0.8925 0.8506 0.5492 0.073 Uiso 1 1 calc R . .
H21C H 0.8623 0.9291 0.5942 0.073 Uiso 1 1 calc R . .
Si3 Si 0.9613(2) 0.60911(15) 0.68935(9) 0.0375(5) Uani 1 1 d . . .
C22 C 0.8511(9) 0.6057(7) 0.7453(4) 0.056(3) Uani 1 1 d . . .
H22A H 0.8673 0.5553 0.7734 0.084 Uiso 1 1 calc R . .
H22B H 0.7753 0.5981 0.7234 0.084 Uiso 1 1 calc R . .
H22C H 0.8535 0.6621 0.7683 0.084 Uiso 1 1 calc R . .
C23 C 1.1024(9) 0.6192(8) 0.7342(5) 0.065(3) Uani 1 1 d . . .
H23A H 1.1143 0.5678 0.7618 0.097 Uiso 1 1 calc R . .
H23B H 1.1050 0.6749 0.7580 0.097 Uiso 1 1 calc R . .
H23C H 1.1624 0.6204 0.7066 0.097 Uiso 1 1 calc R . .
C24 C 0.9541(9) 0.4971(6) 0.6524(4) 0.048(2) Uani 1 1 d . . .
H24A H 0.9609 0.4502 0.6837 0.072 Uiso 1 1 calc R . .
H24B H 1.0165 0.4912 0.6267 0.072 Uiso 1 1 calc R . .
H24C H 0.8810 0.4907 0.6275 0.072 Uiso 1 1 calc R . .
C25 C 0.3311(9) 0.4568(8) 0.6835(6) 0.075(3) Uani 1 1 d . . .
H25A H 0.3293 0.4982 0.7178 0.112 Uiso 1 1 calc R . .
H25B H 0.2718 0.4111 0.6853 0.112 Uiso 1 1 calc R . .
H25C H 0.3174 0.4903 0.6453 0.112 Uiso 1 1 calc R . .
C26 C 0.4432(9) 0.4132(6) 0.6865(5) 0.056(2) Uani 1 1 d . . .
C27 C 0.5048(9) 0.3930(7) 0.7409(5) 0.059(3) Uani 1 1 d . . .
H27A H 0.4726 0.4046 0.7778 0.071 Uiso 1 1 calc R . .
C28 C 0.6123(11) 0.3564(9) 0.7429(6) 0.081(4) Uani 1 1 d . . .
H28A H 0.6537 0.3440 0.7811 0.098 Uiso 1 1 calc R . .
C29 C 0.6599(10) 0.3377(8) 0.6909(5) 0.072(3) Uani 1 1 d . . .
H29A H 0.7341 0.3123 0.6925 0.086 Uiso 1 1 calc R . .
C30 C 0.5985(10) 0.3562(7) 0.6355(5) 0.065(3) Uani 1 1 d . . .
H30A H 0.6311 0.3438 0.5989 0.078 Uiso 1 1 calc R . .
C31 C 0.4936(9) 0.3913(6) 0.6332(5) 0.054(2) Uani 1 1 d . . .
H31A H 0.4521 0.4017 0.5947 0.065 Uiso 1 1 calc R . .

loop_
_atom_site_aniso_label
_atom_site_aniso_U_11
_atom_site_aniso_U_22
_atom_site_aniso_U_33
_atom_site_aniso_U_23
_atom_site_aniso_U_13
_atom_site_aniso_U_12
Ce1 0.0325(2) 0.02171(19) 0.02390(19) -0.00156(16) 0.00838(14) -0.00704(16)
I1 0.0399(3) 0.0409(3) 0.0570(4) -0.0043(3) 0.0051(3) -0.0003(2)
N1 0.029(3) 0.031(3) 0.033(3) 0.004(3) 0.006(3) -0.008(3)
N2 0.046(4) 0.025(3) 0.029(3) 0.001(2) 0.015(3) -0.011(3)
N3 0.031(3) 0.026(3) 0.036(3) -0.001(3) 0.010(3) -0.004(2)
C2 0.040(4) 0.021(3) 0.031(4) 0.003(3) 0.013(3) -0.007(3)
C4 0.036(4) 0.030(4) 0.037(4) 0.003(3) 0.006(3) -0.006(3)
C5 0.034(4) 0.031(4) 0.041(4) 0.001(3) 0.002(3) -0.004(3)
C6 0.040(4) 0.037(4) 0.039(4) 0.009(3) 0.014(3) -0.007(3)
C7 0.034(4) 0.060(6) 0.070(6) 0.021(5) 0.009(4) -0.008(4)
C8 0.090(8) 0.054(6) 0.053(6) 0.008(5) 0.035(5) 0.000(5)
C9 0.043(5) 0.050(5) 0.054(5) 0.022(4) 0.015(4) -0.009(4)
C10 0.050(5) 0.037(4) 0.031(4) 0.008(3) 0.013(3) 0.005(4)
C11 0.047(4) 0.026(4) 0.029(4) 0.004(3) 0.013(3) -0.003(3)
C12 0.054(5) 0.035(4) 0.041(4) 0.002(3) 0.016(4) -0.020(4)
C13 0.108(10) 0.033(5) 0.094(9) 0.016(5) 0.030(7) -0.028(6)
C14 0.053(5) 0.072(7) 0.052(5) -0.006(5) 0.028(4) -0.024(5)
C15 0.069(7) 0.057(6) 0.065(6) -0.013(5) 0.023(5) -0.041(5)
Si1 0.0407(12) 0.0294(11) 0.0411(12) 0.0063(9) 0.0043(10) -0.0014(9)
C16 0.056(6) 0.062(7) 0.070(7) 0.020(5) 0.019(5) 0.012(5)
C17 0.067(6) 0.049(5) 0.042(5) 0.005(4) -0.009(4) -0.002(5)
C18 0.060(6) 0.031(4) 0.058(6) 0.011(4) -0.001(5) -0.008(4)
N4 0.041(4) 0.032(3) 0.025(3) -0.006(2) 0.011(3) -0.001(3)
Si2 0.0560(14) 0.0295(11) 0.0382(12) -0.0127(9) 0.0117(11) -0.0081(10)
C19 0.103(9) 0.043(5) 0.053(6) -0.025(5) 0.025(6) -0.005(5)
C20 0.075(7) 0.062(7) 0.062(6) -0.025(5) -0.003(5) -0.027(6)
C21 0.072(6) 0.016(4) 0.061(5) -0.008(4) 0.014(5) -0.009(4)
Si3 0.0522(14) 0.0359(11) 0.0253(10) -0.0023(9) 0.0087(9) 0.0073(10)
C22 0.084(7) 0.052(5) 0.037(5) 0.006(4) 0.024(5) 0.014(5)
C23 0.076(7) 0.066(7) 0.049(6) -0.009(5) -0.009(5) 0.019(6)
C24 0.076(6) 0.034(4) 0.038(4) 0.005(4) 0.018(4) 0.004(4)
C25 0.058(7) 0.066(7) 0.100(9) 0.017(7) 0.010(6) -0.015(6)
C26 0.058(6) 0.035(5) 0.074(7) 0.003(5) 0.000(5) -0.010(4)
C27 0.071(7) 0.056(6) 0.050(6) -0.008(5) -0.001(5) 0.003(5)
C28 0.083(9) 0.095(9) 0.065(7) -0.030(7) 0.002(6) 0.018(7)
C29 0.060(7) 0.079(8) 0.076(8) -0.022(6) 0.002(6) 0.016(6)
C30 0.064(7) 0.060(7) 0.072(7) -0.013(6) 0.012(6) -0.003(5)
C31 0.070(7) 0.041(5) 0.053(6) -0.008(4) 0.008(5) -0.020(5)

loop_
_geom_bond_atom_site_label_1
_geom_bond_atom_site_label_2
_geom_bond_distance
_geom_bond_site_symmetry_2
_geom_bond_publ_flag
Ce1 N2 2.241(6) . ?
Ce1 N4 2.364(6) . ?
Ce1 C2 2.728(8) . ?
Ce1 C11 2.925(7) . ?
Ce1 I1 3.1806(7) . ?
Ce1 I1 3.2354(7) 3_766 ?
Ce1 Si3 3.479(2) . ?
I1 Ce1 3.2354(7) 3_766 ?
N1 C2 1.367(9) . ?
N1 C5 1.378(10) . ?
N1 C6 1.495(9) . ?
N2 C11 1.449(10) . ?
N2 C12 1.473(9) . ?
N3 C2 1.357(9) . ?
N3 C4 1.397(10) . ?
N3 C10 1.469(9) . ?
C4 C5 1.359(11) . ?
C4 Si1 1.882(8) . ?
C6 C8 1.515(13) . ?
C6 C9 1.530(12) . ?
C6 C7 1.531(12) . ?
C10 C11 1.538(11) . ?
C12 C15 1.492(13) . ?
C12 C13 1.539(13) . ?
C12 C14 1.552(12) . ?
Si1 C16 1.852(10) . ?
Si1 C18 1.854(9) . ?
Si1 C17 1.858(9) . ?
N4 Si2 1.707(6) . ?
N4 Si3 1.712(7) . ?
Si2 C21 1.859(10) . ?
Si2 C20 1.870(10) . ?
Si2 C19 1.881(9) . ?
Si3 C23 1.855(10) . ?
Si3 C24 1.856(9) . ?
Si3 C22 1.884(9) . ?
C25 C26 1.469(15) . ?
C26 C27 1.374(14) . ?
C26 C31 1.412(14) . ?
C27 C28 1.377(15) . ?
C28 C29 1.359(16) . ?
C29 C30 1.386(16) . ?
C30 C31 1.338(15) . ?
